data_7029146
loop_
_publ_author_name
'He, Hongming'
'Sun, Fuxing'
'Borjigin, Tsolmon'
'Zhao, Nian'
'Zhu, Guangshan'

_publ_section_title
;
 Tunable colors and white-light emission based on a microporous
 luminescent Zn(ii)-MOF.
;
_journal_issue 9
_journal_name_full 'Dalton transactions (Cambridge, England : 2003)'
_journal_page_first 3716
_journal_page_last 3721
_journal_paper_doi 10.1039/c3dt53013b
_journal_volume 43
_journal_year 2014
_chemical_formula_moiety 'C54 H30 O20 Zn3, 6(O)'
_chemical_formula_sum 'C54 H30 O26 Zn3'
_chemical_formula_weight 1290.95
_chemical_name_systematic
; 
 ? 
;
_space_group_IT_number 163
_symmetry_cell_setting trigonal
_symmetry_space_group_name_Hall '-P 3 2c'
_symmetry_space_group_name_H-M 'P -3 1 c'
_atom_sites_solution_hydrogens geom
_atom_sites_solution_primary direct
_atom_sites_solution_secondary difmap
_audit_creation_method SHELXL-97
_cell_angle_alpha 90.00
_cell_angle_beta 90.00
_cell_angle_gamma 120.00
_cell_formula_units_Z 2
_cell_length_a 16.6504(16)
_cell_length_b 16.6504(16)
_cell_length_c 14.521(3)
_cell_measurement_reflns_used 5312
_cell_measurement_temperature 293(2)
_cell_measurement_theta_max 24.76
_cell_measurement_theta_min 2.45
_cell_volume 3486.4(9)
_computing_cell_refinement 'Bruker SMART'
_computing_data_collection 'Bruker SMART'
_computing_data_reduction 'Bruker SAINT'
_computing_molecular_graphics 'Bruker SHELXTL'
_computing_publication_material 'Bruker SHELXTL'
_computing_structure_refinement 'SHELXL-97 (Sheldrick, 1997)'
_computing_structure_solution 'SHELXS-97 (Sheldrick, 1990)'
_diffrn_ambient_temperature 293(2)
_diffrn_measured_fraction_theta_full 0.999
_diffrn_measured_fraction_theta_max 0.999
_diffrn_measurement_device_type 'CCD area detector'
_diffrn_measurement_method 'phi and omega scans'
_diffrn_radiation_monochromator graphite
_diffrn_radiation_source 'fine-focus sealed tube'
_diffrn_radiation_type MoK\a
_diffrn_radiation_wavelength 0.71073
_diffrn_reflns_av_R_equivalents 0.0291
_diffrn_reflns_av_sigmaI/netI 0.0181
_diffrn_reflns_limit_h_max 13
_diffrn_reflns_limit_h_min -19
_diffrn_reflns_limit_k_max 19
_diffrn_reflns_limit_k_min -18
_diffrn_reflns_limit_l_max 17
_diffrn_reflns_limit_l_min -17
_diffrn_reflns_number 17148
_diffrn_reflns_theta_full 25.01
_diffrn_reflns_theta_max 25.01
_diffrn_reflns_theta_min 1.41
_exptl_absorpt_coefficient_mu 1.094
_exptl_absorpt_correction_T_max 0.8531
_exptl_absorpt_correction_T_min 0.7008
_exptl_absorpt_correction_type none
_exptl_crystal_colour YELLOW
_exptl_crystal_density_diffrn 1.230
_exptl_crystal_density_method 'not measured'
_exptl_crystal_description NEEDLE
_exptl_crystal_F_000 1304
_exptl_crystal_size_max 0.35
_exptl_crystal_size_mid 0.15
_exptl_crystal_size_min 0.15
_refine_diff_density_max 0.853
_refine_diff_density_min -0.292
_refine_diff_density_rms 0.153
_refine_ls_extinction_method none
_refine_ls_goodness_of_fit_ref 1.101
_refine_ls_hydrogen_treatment mixed
_refine_ls_matrix_type full
_refine_ls_number_parameters 128
_refine_ls_number_reflns 2060
_refine_ls_number_restraints 0
_refine_ls_restrained_S_all 1.101
_refine_ls_R_factor_all 0.0792
_refine_ls_R_factor_gt 0.0658
_refine_ls_shift/su_max 0.000
_refine_ls_shift/su_mean 0.000
_refine_ls_structure_factor_coef Fsqd
_refine_ls_weighting_details 'calc w=1/[\s^2^(Fo^2^)+(0.1473P)^2^+2.5095P] where P=(Fo^2^+2Fc^2^)/3'
_refine_ls_weighting_scheme calc
_refine_ls_wR_factor_gt 0.2014
_refine_ls_wR_factor_ref 0.2227
_reflns_number_gt 1617
_reflns_number_total 2060
_reflns_threshold_expression >2sigma(I)
_cod_data_source_file c3dt53013b.txt
_cod_data_source_block b
_cod_depositor_comments
;
The following automatic conversions were performed:

'_symmetry_cell_setting' value 'Trigonal' changed to 'trigonal'
according to
/usr/data/users/saulius/automatic-downloads/current/RSC/lib/dictionaries/cif_core.dic
dictionary named 'cif_core.dic' version 2.4.2 from 2011-04-26.

Automatic conversion script
Id: cif_fix_values 2281 2013-09-26 08:29:07Z andrius 
;
_cod_original_sg_symbol_H-M P-31c
_cod_database_code 7029146

loop_
_symmetry_equiv_pos_as_xyz
'x, y, z'
'-y, x-y, z'
'-x+y, -x, z'
'-y, -x, -z+1/2'
'x, x-y, -z+1/2'
'-x+y, y, -z+1/2'
'-x, -y, -z'
'y, -x+y, -z'
'x-y, x, -z'
'y, x, z-1/2'
'-x, -x+y, z-1/2'
'x-y, -y, z-1/2'

loop_
_atom_site_label
_atom_site_type_symbol
_atom_site_fract_x
_atom_site_fract_y
_atom_site_fract_z
_atom_site_U_iso_or_equiv
_atom_site_adp_type
_atom_site_occupancy
_atom_site_symmetry_multiplicity
_atom_site_calc_flag
_atom_site_refinement_flags
Zn1 Zn 0.3333 0.6667 0.2500 0.0422(4) Uani 1 6 d S
Zn2 Zn 0.3333 0.6667 0.00821(7) 0.0600(4) Uani 1 3 d S
O3 O 0.1828(2) 0.1334(2) 0.1405(2) 0.0635(9) Uani 1 1 d .
O1 O 0.3358(2) 0.5626(3) 0.1739(3) 0.0859(13) Uani 1 1 d .
O2 O 0.2870(3) 0.5383(2) 0.0297(3) 0.0786(11) Uani 1 1 d .
O4 O 0.3333 0.6667 -0.1281(7) 0.271(14) Uani 1 3 d S
C8 C 0.0898(3) 0.0691(3) 0.1338(3) 0.0476(9) Uani 1 1 d .
C9 C 0.0217(3) 0.0926(3) 0.1342(3) 0.0487(9) Uani 1 1 d .
H9 H 0.0360 0.1542 0.1347 0.058 Uiso 1 1 calc R
C3 C 0.2842(3) 0.3773(3) 0.1948(4) 0.0640(12) Uani 1 1 d .
H3 H 0.3142 0.4170 0.2440 0.077 Uiso 1 1 calc R
C5 C 0.2095(3) 0.2265(3) 0.1308(3) 0.0561(11) Uani 1 1 d .
C6 C 0.1957(3) 0.2599(3) 0.0505(3) 0.0663(13) Uani 1 1 d .
H6 H 0.1666 0.2202 0.0012 0.080 Uiso 1 1 calc R
C4 C 0.2551(3) 0.2841(3) 0.2024(3) 0.0635(12) Uani 1 1 d .
H4 H 0.2666 0.2609 0.2560 0.076 Uiso 1 1 calc R
C7 C 0.2249(4) 0.3522(3) 0.0429(4) 0.0650(12) Uani 1 1 d .
H7 H 0.2150 0.3753 -0.0116 0.078 Uiso 1 1 calc R
C2 C 0.2691(3) 0.4114(3) 0.1159(3) 0.0567(11) Uani 1 1 d .
C1 C 0.2993(3) 0.5119(3) 0.1064(4) 0.0677(14) Uani 1 1 d .
O5 O 0.515(3) 0.2575(15) 0.2500 0.86(7) Uani 1 2 d S
O6 O 1.0000 0.5000 0.0000 0.445(17) Uani 1 2 d S

loop_
_atom_site_aniso_label
_atom_site_aniso_U_11
_atom_site_aniso_U_22
_atom_site_aniso_U_33
_atom_site_aniso_U_23
_atom_site_aniso_U_13
_atom_site_aniso_U_12
Zn1 0.0337(4) 0.0337(4) 0.0591(7) 0.000 0.000 0.0169(2)
Zn2 0.0568(5) 0.0568(5) 0.0666(7) 0.000 0.000 0.0284(2)
O3 0.0417(16) 0.0472(17) 0.096(2) -0.0004(15) -0.0074(15) 0.0183(13)
O1 0.070(2) 0.058(2) 0.133(4) -0.047(2) -0.030(2) 0.0349(18)
O2 0.077(2) 0.0493(19) 0.104(3) -0.0187(19) -0.012(2) 0.0272(17)
O4 0.38(2) 0.38(2) 0.063(7) 0.000 0.000 0.188(11)
C8 0.042(2) 0.048(2) 0.049(2) -0.0019(17) -0.0023(16) 0.0193(18)
C9 0.049(2) 0.042(2) 0.056(2) -0.0001(17) 0.0009(17) 0.0229(18)
C3 0.053(3) 0.057(3) 0.073(3) -0.023(2) -0.007(2) 0.021(2)
C5 0.039(2) 0.044(2) 0.079(3) -0.010(2) -0.001(2) 0.0167(18)
C6 0.071(3) 0.044(2) 0.070(3) -0.018(2) -0.014(2) 0.019(2)
C4 0.049(2) 0.066(3) 0.068(3) -0.006(2) -0.003(2) 0.024(2)
C7 0.069(3) 0.049(2) 0.071(3) -0.010(2) -0.010(2) 0.025(2)
C2 0.040(2) 0.045(2) 0.078(3) -0.017(2) 0.0002(19) 0.0170(18)
C1 0.042(2) 0.053(3) 0.109(4) -0.025(3) -0.008(3) 0.025(2)
O5 0.38(5) 1.09(14) 0.87(11) 0.55(11) 0.000 0.19(2)
O6 0.30(2) 0.212(16) 0.55(3) -0.25(2) -0.05(2) -0.071(15)

loop_
_atom_type_symbol
_atom_type_description
_atom_type_scat_dispersion_real
_atom_type_scat_dispersion_imag
_atom_type_scat_source
C C 0.0033 0.0016 'International Tables Vol C Tables 4.2.6.8 and 6.1.1.4'
H H 0.0000 0.0000 'International Tables Vol C Tables 4.2.6.8 and 6.1.1.4'
O O 0.0106 0.0060 'International Tables Vol C Tables 4.2.6.8 and 6.1.1.4'
Zn Zn 0.2839 1.4301 'International Tables Vol C Tables 4.2.6.8 and 6.1.1.4'

loop_
_geom_angle_atom_site_label_1
_geom_angle_atom_site_label_2
_geom_angle_atom_site_label_3
_geom_angle
_geom_angle_site_symmetry_1
_geom_angle_site_symmetry_3
O1 Zn1 O1 94.22(18) 4_665 5_565
O1 Zn1 O1 87.2(2) 4_665 2_665
O1 Zn1 O1 84.4(2) 5_565 2_665
O1 Zn1 O1 84.4(2) 4_665 .
O1 Zn1 O1 178.07(19) 5_565 .
O1 Zn1 O1 94.22(18) 2_665 .
O1 Zn1 O1 94.22(18) 4_665 6
O1 Zn1 O1 94.22(18) 5_565 6
O1 Zn1 O1 178.07(19) 2_665 6
O1 Zn1 O1 87.2(2) . 6
O1 Zn1 O1 178.07(19) 4_665 3_565
O1 Zn1 O1 87.2(2) 5_565 3_565
O1 Zn1 O1 94.22(18) 2_665 3_565
O1 Zn1 O1 94.22(18) . 3_565
O1 Zn1 O1 84.4(2) 6 3_565
O2 Zn2 O2 117.36(7) 2_665 3_565
O2 Zn2 O2 117.35(7) 2_665 .
O2 Zn2 O2 117.35(7) 3_565 .
O2 Zn2 O4 99.46(13) 2_665 .
O2 Zn2 O4 99.46(13) 3_565 .
O2 Zn2 O4 99.46(13) . .
C8 O3 C5 118.0(3) . .
C1 O1 Zn1 141.7(4) . .
C1 O2 Zn2 119.7(3) . .
C9 C8 O3 123.0(4) . .
C9 C8 C9 122.9(4) . 3
O3 C8 C9 113.8(4) . 3
C8 C9 C8 117.1(4) . 2
C8 C9 H9 121.5 . .
C8 C9 H9 121.5 2 .
C2 C3 C4 120.2(4) . .
C2 C3 H3 119.9 . .
C4 C3 H3 119.9 . .
C4 C5 C6 121.1(4) . .
C4 C5 O3 117.6(4) . .
C6 C5 O3 121.2(4) . .
C5 C6 C7 119.5(4) . .
C5 C6 H6 120.3 . .
C7 C6 H6 120.3 . .
C5 C4 C3 119.3(5) . .
C5 C4 H4 120.3 . .
C3 C4 H4 120.3 . .
C6 C7 C2 120.2(5) . .
C6 C7 H7 119.9 . .
C2 C7 H7 119.9 . .
C3 C2 C7 119.6(4) . .
C3 C2 C1 121.1(4) . .
C7 C2 C1 119.3(5) . .
O1 C1 O2 125.2(5) . .
O1 C1 C2 117.8(6) . .
O2 C1 C2 116.9(4) . .

loop_
_geom_bond_atom_site_label_1
_geom_bond_atom_site_label_2
_geom_bond_distance
_geom_bond_site_symmetry_2
Zn1 O1 2.073(3) 4_665
Zn1 O1 2.073(3) 5_565
Zn1 O1 2.073(3) 2_665
Zn1 O1 2.073(3) .
Zn1 O1 2.073(3) 6
Zn1 O1 2.073(3) 3_565
Zn2 O2 1.900(4) 2_665
Zn2 O2 1.900(4) 3_565
Zn2 O2 1.900(4) .
Zn2 O4 1.979(10) .
O3 C8 1.377(5) .
O3 C5 1.390(5) .
O1 C1 1.236(6) .
O2 C1 1.251(7) .
C8 C9 1.373(6) .
C8 C9 1.381(6) 3
C9 C8 1.381(6) 2
C9 H9 0.9300 .
C3 C2 1.357(7) .
C3 C4 1.381(7) .
C3 H3 0.9300 .
C5 C4 1.359(6) .
C5 C6 1.360(7) .
C6 C7 1.365(6) .
C6 H6 0.9300 .
C4 H4 0.9300 .
C7 C2 1.382(6) .
C7 H7 0.9300 .
C2 C1 1.494(7) .

loop_
_geom_torsion_atom_site_label_1
_geom_torsion_atom_site_label_2
_geom_torsion_atom_site_label_3
_geom_torsion_atom_site_label_4
_geom_torsion
_geom_torsion_site_symmetry_1
_geom_torsion_site_symmetry_4
O1 Zn1 O1 C1 -178.5(8) 4_665 .
O1 Zn1 O1 C1 -135.0(7) 5_565 .
O1 Zn1 O1 C1 -91.7(6) 2_665 .
O1 Zn1 O1 C1 87.0(7) 6 .
O1 Zn1 O1 C1 2.8(7) 3_565 .
O2 Zn2 O2 C1 54.8(5) 2_665 .
O2 Zn2 O2 C1 -93.4(4) 3_565 .
O4 Zn2 O2 C1 160.7(4) . .
C5 O3 C8 C9 -11.6(6) . .
C5 O3 C8 C9 173.3(4) . 3
O3 C8 C9 C8 -175.4(2) . 2
C9 C8 C9 C8 -0.8(9) 3 2
C8 O3 C5 C4 120.7(4) . .
C8 O3 C5 C6 -63.4(6) . .
C4 C5 C6 C7 -2.6(7) . .
O3 C5 C6 C7 -178.4(4) . .
C6 C5 C4 C3 2.9(7) . .
O3 C5 C4 C3 178.9(4) . .
C2 C3 C4 C5 -1.4(7) . .
C5 C6 C7 C2 0.8(8) . .
C4 C3 C2 C7 -0.3(7) . .
C4 C3 C2 C1 179.5(4) . .
C6 C7 C2 C3 0.7(7) . .
C6 C7 C2 C1 -179.1(5) . .
Zn1 O1 C1 O2 46.8(9) . .
Zn1 O1 C1 C2 -134.7(5) . .
Zn2 O2 C1 O1 4.2(7) . .
Zn2 O2 C1 C2 -174.4(3) . .
C3 C2 C1 O1 -2.3(7) . .
C7 C2 C1 O1 177.5(4) . .
C3 C2 C1 O2 176.4(4) . .
C7 C2 C1 O2 -3.8(7) . .
